data_1506897
loop_
_publ_author_name
'Febles, Mart\'in'
'P\'erez, Cirilo'
'Foces-Foces, Concepci\'on'
'Rodr\'iguez, Mat\'ias L'
'P\'erez-Hern\'andez, Natalia'
'Morales, Ezequiel Q.'
'Mart\'in, Julio D'

_publ_section_title
;
 Cause of hydration/dehydration in condensed organic materials: synthesis
 of hydrophobic pores.
;
_journal_issue 6
_journal_name_full 'Organic letters'
_journal_page_first 877
_journal_page_last 880
_journal_paper_doi 10.1021/ol036335d
_journal_volume 6
_journal_year 2004
_chemical_formula_sum 'C15 H20 O5'
_chemical_formula_weight 280.31
_chemical_name_systematic
;

  (+/-)-7,7-Dicyclopropyl-6-oxabicyclo[3.2.1]octane-1,5-dicarboxylic acid

;
_space_group_IT_number 2
_symmetry_space_group_name_Hall '-P 1'
_symmetry_space_group_name_H-M 'P -1'
_atom_sites_solution_hydrogens geom
_atom_sites_solution_primary direct
_atom_sites_solution_secondary difmap
_audit_creation_method SHELXL-97
_cell_angle_alpha 96.6450(19)
_cell_angle_beta 92.520(2)
_cell_angle_gamma 119.600(3)
_cell_formula_units_Z 2
_cell_length_a 8.0000(5)
_cell_length_b 8.0060(5)
_cell_length_c 12.8420(8)
_cell_measurement_temperature 170(2)
_cell_volume 705.47(8)
_computing_structure_refinement 'SHELXL-97 (Sheldrick, 1997)'
_computing_structure_solution 'SIR97 (Altomare et al., 1999)'
_diffrn_ambient_temperature 170(2)
_diffrn_measured_fraction_theta_full 0.975
_diffrn_measured_fraction_theta_max 0.975
_diffrn_measurement_device_type 'Nonius Kappa CCD diffractometer'
_diffrn_radiation_monochromator graphite
_diffrn_radiation_source 'fine-focus sealed tube'
_diffrn_radiation_type MoK\a
_diffrn_radiation_wavelength 0.71073
_diffrn_reflns_av_R_equivalents 0.0000
_diffrn_reflns_av_sigmaI/netI 0.0538
_diffrn_reflns_limit_h_max 10
_diffrn_reflns_limit_h_min -9
_diffrn_reflns_limit_k_max 0
_diffrn_reflns_limit_k_min -10
_diffrn_reflns_limit_l_max 17
_diffrn_reflns_limit_l_min -16
_diffrn_reflns_number 3413
_diffrn_reflns_theta_full 28.24
_diffrn_reflns_theta_max 28.24
_diffrn_reflns_theta_min 2.95
_exptl_absorpt_coefficient_mu 0.099
_exptl_absorpt_correction_T_max 0.9902
_exptl_absorpt_correction_T_min 0.9570
_exptl_crystal_colour colourless
_exptl_crystal_density_diffrn 1.320
_exptl_crystal_density_method 'not measured'
_exptl_crystal_description &#x0091;prism&#x0092;
_exptl_crystal_F_000 300
_exptl_crystal_size_max 0.45
_exptl_crystal_size_mid 0.15
_exptl_crystal_size_min 0.10
_refine_diff_density_max 0.345
_refine_diff_density_min -0.296
_refine_diff_density_rms 0.080
_refine_ls_extinction_coef 0.042(7)
_refine_ls_extinction_expression Fc^*^=kFc[1+0.001xFc^2^\l^3^/sin(2\q)]^-1/4^
_refine_ls_extinction_method SHELXL
_refine_ls_goodness_of_fit_ref 1.095
_refine_ls_hydrogen_treatment mixed
_refine_ls_matrix_type full
_refine_ls_number_parameters 207
_refine_ls_number_reflns 3413
_refine_ls_number_restraints 0
_refine_ls_restrained_S_all 1.095
_refine_ls_R_factor_all 0.0936
_refine_ls_R_factor_gt 0.0747
_refine_ls_shift/su_max 0.000
_refine_ls_shift/su_mean 0.000
_refine_ls_structure_factor_coef Fsqd
_refine_ls_weighting_details 'calc w=1/[\s^2^(Fo^2^)+(0.0684P)^2^+0.7480P] where P=(Fo^2^+2Fc^2^)/3'
_refine_ls_weighting_scheme calc
_refine_ls_wR_factor_gt 0.1629
_refine_ls_wR_factor_ref 0.1767
_reflns_number_gt 2837
_reflns_number_total 3413
_reflns_threshold_expression >2sigma(I)
_cod_data_source_file ol036335dsi20031202_045109.cif
_cod_data_source_block 1e-lt
_cod_original_sg_symbol_H-M P-1
_cod_database_code 1506897

loop_
_symmetry_equiv_pos_as_xyz
'x, y, z'
'-x, -y, -z'

loop_
_atom_site_label
_atom_site_type_symbol
_atom_site_fract_x
_atom_site_fract_y
_atom_site_fract_z
_atom_site_U_iso_or_equiv
_atom_site_adp_type
_atom_site_occupancy
_atom_site_symmetry_multiplicity
_atom_site_calc_flag
_atom_site_refinement_flags
O1 O 0.0269(2) -0.0860(2) 0.31713(12) 0.0185(4) Uani 1 1 d .
O2 O -0.0940(2) -0.3881(3) 0.42171(15) 0.0291(5) Uani 1 1 d .
H2 H -0.1202 -0.4855 0.4509 0.025(19) Uiso 0.54(8) 1 calc PR
O3 O 0.4032(3) -0.1285(3) 0.09343(13) 0.0267(4) Uani 1 1 d .
O4 O 0.4163(3) 0.1497(3) 0.07008(14) 0.0303(5) Uani 1 1 d .
H4 H 0.4662 0.1358 0.0159 0.086(15) Uiso 1 1 calc R
O5 O 0.2062(3) -0.3014(3) 0.48586(15) 0.0338(5) Uani 1 1 d .
H5 H 0.1465 -0.4065 0.5097 0.04(3) Uiso 0.46(8) 1 calc PR
C1 C 0.1745(3) -0.0986(3) 0.37712(17) 0.0183(5) Uani 1 1 d .
C2 C 0.2983(3) 0.0873(3) 0.45722(18) 0.0222(5) Uani 1 1 d .
H2A H 0.2167 0.1014 0.5094 0.027(7) Uiso 1 1 calc R
H2B H 0.4023 0.0775 0.4956 0.022(7) Uiso 1 1 calc R
C3 C 0.3881(3) 0.2664(3) 0.40163(18) 0.0227(5) Uani 1 1 d .
H3A H 0.5039 0.3716 0.4475 0.030(7) Uiso 1 1 calc R
H3B H 0.2940 0.3117 0.3939 0.017(6) Uiso 1 1 calc R
C4 C 0.4478(3) 0.2347(3) 0.29236(18) 0.0216(5) Uani 1 1 d .
H4A H 0.5797 0.2531 0.3012 0.032(8) Uiso 1 1 calc R
H4B H 0.4524 0.3342 0.2516 0.036(8) Uiso 1 1 calc R
C5 C 0.3077(3) 0.0293(3) 0.22866(17) 0.0173(5) Uani 1 1 d .
C6 C 0.2999(3) -0.1194(3) 0.29535(17) 0.0178(5) Uani 1 1 d .
H6A H 0.4299 -0.0837 0.3281 0.020(6) Uiso 1 1 calc R
H6B H 0.2368 -0.2522 0.2543 0.018(6) Uiso 1 1 calc R
C7 C 0.3794(3) 0.0083(3) 0.12357(17) 0.0183(5) Uani 1 1 d .
C8 C 0.0873(3) -0.2756(3) 0.43216(17) 0.0197(5) Uani 1 1 d .
C9 C 0.0893(3) -0.0245(3) 0.21683(17) 0.0175(5) Uani 1 1 d .
C10 C -0.0332(3) -0.1919(3) 0.12740(18) 0.0214(5) Uani 1 1 d .
H10 H -0.0012 -0.1576 0.0556 0.034(8) Uiso 1 1 calc R
C11 C -0.2447(4) -0.3273(4) 0.1315(2) 0.0334(6) Uani 1 1 d .
H11A H -0.2990 -0.3141 0.1977 0.043(9) Uiso 1 1 calc R
H11B H -0.3339 -0.3646 0.0662 0.041(9) Uiso 1 1 calc R
C12 C -0.1079(4) -0.4032(4) 0.1333(2) 0.0327(6) Uani 1 1 d .
H12A H -0.1125 -0.4874 0.0690 0.054(10) Uiso 1 1 calc R
H12B H -0.0776 -0.4369 0.2006 0.038(8) Uiso 1 1 calc R
C13 C 0.0648(4) 0.1476(3) 0.19834(19) 0.0227(5) Uani 1 1 d .
H13 H 0.1567 0.2320 0.1515 0.042(9) Uiso 1 1 calc R
C14 C 0.0097(5) 0.2554(4) 0.2789(2) 0.0362(7) Uani 1 1 d .
H14A H 0.0718 0.3981 0.2823 0.056(10) Uiso 1 1 calc R
H14B H -0.0171 0.2093 0.3479 0.043(9) Uiso 1 1 calc R
C15 C -0.1309(4) 0.1295(4) 0.1846(3) 0.0370(7) Uani 1 1 d .
H15A H -0.1554 0.1944 0.1296 0.053(10) Uiso 1 1 calc R
H15B H -0.2444 0.0055 0.1952 0.048(9) Uiso 1 1 calc R

loop_
_atom_site_aniso_label
_atom_site_aniso_U_11
_atom_site_aniso_U_22
_atom_site_aniso_U_33
_atom_site_aniso_U_23
_atom_site_aniso_U_13
_atom_site_aniso_U_12
O1 0.0188(8) 0.0244(9) 0.0173(8) 0.0100(6) 0.0063(6) 0.0128(7)
O2 0.0221(9) 0.0291(10) 0.0362(11) 0.0175(8) 0.0070(7) 0.0101(8)
O3 0.0365(10) 0.0275(9) 0.0235(9) 0.0072(7) 0.0132(7) 0.0201(8)
O4 0.0459(11) 0.0340(11) 0.0231(9) 0.0143(8) 0.0180(8) 0.0260(9)
O5 0.0293(10) 0.0385(11) 0.0371(11) 0.0225(9) 0.0028(8) 0.0163(9)
C1 0.0178(11) 0.0231(12) 0.0175(11) 0.0063(9) 0.0033(8) 0.0123(10)
C2 0.0259(12) 0.0259(13) 0.0158(11) 0.0019(9) 0.0023(9) 0.0141(11)
C3 0.0243(12) 0.0213(12) 0.0206(12) -0.0008(9) 0.0003(9) 0.0110(10)
C4 0.0214(12) 0.0180(12) 0.0217(12) 0.0020(9) 0.0022(9) 0.0073(10)
C5 0.0188(11) 0.0187(11) 0.0147(10) 0.0036(9) 0.0027(8) 0.0095(9)
C6 0.0187(11) 0.0215(12) 0.0144(10) 0.0035(9) 0.0022(8) 0.0109(10)
C7 0.0153(10) 0.0201(11) 0.0175(11) 0.0054(9) 0.0038(8) 0.0068(9)
C8 0.0226(12) 0.0242(12) 0.0148(11) 0.0057(9) 0.0054(9) 0.0129(10)
C9 0.0183(11) 0.0183(11) 0.0163(11) 0.0046(9) 0.0037(8) 0.0089(9)
C10 0.0234(12) 0.0200(12) 0.0190(11) 0.0039(9) -0.0002(9) 0.0097(10)
C11 0.0237(13) 0.0253(14) 0.0433(17) 0.0066(12) -0.0048(11) 0.0068(11)
C12 0.0356(15) 0.0198(13) 0.0360(15) -0.0007(11) -0.0078(12) 0.0110(12)
C13 0.0249(12) 0.0218(12) 0.0246(12) 0.0088(10) 0.0047(9) 0.0130(10)
C14 0.0539(18) 0.0406(17) 0.0325(15) 0.0071(12) 0.0081(13) 0.0369(15)
C15 0.0334(15) 0.0321(15) 0.0518(18) 0.0059(13) -0.0049(13) 0.0221(13)

loop_
_atom_type_symbol
_atom_type_description
_atom_type_scat_dispersion_real
_atom_type_scat_dispersion_imag
_atom_type_scat_source
C C 0.0033 0.0016 'International Tables Vol C Tables 4.2.6.8 and 6.1.1.4'
H H 0.0000 0.0000 'International Tables Vol C Tables 4.2.6.8 and 6.1.1.4'
O O 0.0106 0.0060 'International Tables Vol C Tables 4.2.6.8 and 6.1.1.4'

loop_
_geom_angle_atom_site_label_1
_geom_angle_atom_site_label_2
_geom_angle_atom_site_label_3
_geom_angle
C1 O1 C9 110.32(16)
C8 O2 H2 109.5
C7 O4 H4 109.5
C8 O5 H5 109.5
O1 C1 C8 110.97(18)
O1 C1 C2 110.92(18)
C8 C1 C2 110.64(19)
O1 C1 C6 104.84(17)
C8 C1 C6 109.71(18)
C2 C1 C6 109.60(18)
C3 C2 C1 110.75(19)
C3 C2 H2A 109.5
C1 C2 H2A 109.5
C3 C2 H2B 109.5
C1 C2 H2B 109.5
H2A C2 H2B 108.1
C2 C3 C4 115.26(19)
C2 C3 H3A 108.5
C4 C3 H3A 108.5
C2 C3 H3B 108.5
C4 C3 H3B 108.5
H3A C3 H3B 107.5
C3 C4 C5 113.05(19)
C3 C4 H4A 109.0
C5 C4 H4A 109.0
C3 C4 H4B 109.0
C5 C4 H4B 109.0
H4A C4 H4B 107.8
C7 C5 C6 111.71(18)
C7 C5 C4 109.68(18)
C6 C5 C4 107.38(18)
C7 C5 C9 112.66(18)
C6 C5 C9 101.09(17)
C4 C5 C9 113.95(18)
C5 C6 C1 98.54(17)
C5 C6 H6A 112.1
C1 C6 H6A 112.1
C5 C6 H6B 112.1
C1 C6 H6B 112.1
H6A C6 H6B 109.7
O3 C7 O4 123.8(2)
O3 C7 C5 122.1(2)
O4 C7 C5 114.1(2)
O5 C8 O2 124.0(2)
O5 C8 C1 115.8(2)
O2 C8 C1 120.1(2)
O1 C9 C10 109.36(18)
O1 C9 C13 111.32(18)
C10 C9 C13 107.99(19)
O1 C9 C5 102.87(16)
C10 C9 C5 112.62(18)
C13 C9 C5 112.63(18)
C11 C10 C12 59.58(18)
C11 C10 C9 121.3(2)
C12 C10 C9 125.0(2)
C11 C10 H10 113.5
C12 C10 H10 113.5
C9 C10 H10 113.5
C12 C11 C10 60.31(17)
C12 C11 H11A 117.7
C10 C11 H11A 117.7
C12 C11 H11B 117.7
C10 C11 H11B 117.7
H11A C11 H11B 114.9
C11 C12 C10 60.11(17)
C11 C12 H12A 117.8
C10 C12 H12A 117.8
C11 C12 H12B 117.8
C10 C12 H12B 117.8
H12A C12 H12B 114.9
C14 C13 C15 59.89(19)
C14 C13 C9 124.1(2)
C15 C13 C9 121.8(2)
C14 C13 H13 113.6
C15 C13 H13 113.6
C9 C13 H13 113.6
C13 C14 C15 60.40(18)
C13 C14 H14A 117.7
C15 C14 H14A 117.7
C13 C14 H14B 117.7
C15 C14 H14B 117.7
H14A C14 H14B 114.9
C14 C15 C13 59.71(17)
C14 C15 H15A 117.8
C13 C15 H15A 117.8
C14 C15 H15B 117.8
C13 C15 H15B 117.8
H15A C15 H15B 114.9

loop_
_geom_bond_atom_site_label_1
_geom_bond_atom_site_label_2
_geom_bond_distance
O1 C1 1.433(3)
O1 C9 1.453(3)
O2 C8 1.264(3)
O2 H2 0.8400
O3 C7 1.225(3)
O4 C7 1.307(3)
O4 H4 0.8400
O5 C8 1.262(3)
O5 H5 0.8400
C1 C8 1.514(3)
C1 C2 1.534(3)
C1 C6 1.534(3)
C2 C3 1.532(3)
C2 H2A 0.9900
C2 H2B 0.9900
C3 C4 1.536(3)
C3 H3A 0.9900
C3 H3B 0.9900
C4 C5 1.554(3)
C4 H4A 0.9900
C4 H4B 0.9900
C5 C7 1.513(3)
C5 C6 1.524(3)
C5 C9 1.575(3)
C6 H6A 0.9900
C6 H6B 0.9900
C9 C10 1.524(3)
C9 C13 1.527(3)
C10 C11 1.500(3)
C10 C12 1.503(3)
C10 H10 1.0000
C11 C12 1.492(4)
C11 H11A 0.9900
C11 H11B 0.9900
C12 H12A 0.9900
C12 H12B 0.9900
C13 C14 1.489(4)
C13 C15 1.500(4)
C13 H13 1.0000
C14 C15 1.492(4)
C14 H14A 0.9900
C14 H14B 0.9900
C15 H15A 0.9900
C15 H15B 0.9900

loop_
_geom_hbond_atom_site_label_D
_geom_hbond_atom_site_label_H
_geom_hbond_atom_site_label_A
_geom_hbond_distance_DH
_geom_hbond_distance_HA
_geom_hbond_distance_DA
_geom_hbond_angle_DHA
_geom_hbond_site_symmetry_A
O4 H4 O3 0.84 1.80 2.636(2) 173.9 2_655
O2 H2 O5 0.84 1.80 2.639(2) 172.9 2_546
O5 H5 O2 0.84 1.83 2.639(2) 161.9 2_546

loop_
_geom_torsion_atom_site_label_1
_geom_torsion_atom_site_label_2
_geom_torsion_atom_site_label_3
_geom_torsion_atom_site_label_4
_geom_torsion
C9 O1 C1 C8 -139.75(18)
C9 O1 C1 C2 96.8(2)
C9 O1 C1 C6 -21.4(2)
O1 C1 C2 C3 -56.9(2)
C8 C1 C2 C3 179.53(19)
C6 C1 C2 C3 58.4(2)
C1 C2 C3 C4 -35.6(3)
C2 C3 C4 C5 35.7(3)
C3 C4 C5 C7 -178.58(19)
C3 C4 C5 C6 -57.0(2)
C3 C4 C5 C9 54.1(3)
C7 C5 C6 C1 -165.31(18)
C4 C5 C6 C1 74.4(2)
C9 C5 C6 C1 -45.26(19)
O1 C1 C6 C5 41.9(2)
C8 C1 C6 C5 161.10(18)
C2 C1 C6 C5 -77.2(2)
C6 C5 C7 O3 8.4(3)
C4 C5 C7 O3 127.4(2)
C9 C5 C7 O3 -104.6(2)
C6 C5 C7 O4 -170.31(19)
C4 C5 C7 O4 -51.4(3)
C9 C5 C7 O4 76.7(2)
O1 C1 C8 O5 178.9(2)
C2 C1 C8 O5 -57.5(3)
C6 C1 C8 O5 63.5(3)
O1 C1 C8 O2 -0.2(3)
C2 C1 C8 O2 123.4(2)
C6 C1 C8 O2 -115.6(2)
C1 O1 C9 C10 111.96(19)
C1 O1 C9 C13 -128.79(19)
C1 O1 C9 C5 -7.9(2)
C7 C5 C9 O1 153.44(18)
C6 C5 C9 O1 34.1(2)
C4 C5 C9 O1 -80.8(2)
C7 C5 C9 C10 35.8(3)
C6 C5 C9 C10 -83.5(2)
C4 C5 C9 C10 161.62(19)
C7 C5 C9 C13 -86.6(2)
C6 C5 C9 C13 154.03(19)
C4 C5 C9 C13 39.2(3)
O1 C9 C10 C11 37.0(3)
C13 C9 C10 C11 -84.3(3)
C5 C9 C10 C11 150.7(2)
O1 C9 C10 C12 -35.6(3)
C13 C9 C10 C12 -156.9(2)
C5 C9 C10 C12 78.1(3)
C9 C10 C11 C12 -114.9(3)
C9 C10 C12 C11 108.9(3)
O1 C9 C13 C14 7.8(3)
C10 C9 C13 C14 127.8(3)
C5 C9 C13 C14 -107.2(3)
O1 C9 C13 C15 -65.2(3)
C10 C9 C13 C15 54.9(3)
C5 C9 C13 C15 179.9(2)
C9 C13 C14 C15 -110.1(3)
C9 C13 C15 C14 113.8(3)
C7 C5 C1 C8 -5.4(5)
C4 C5 C1 C2 -0.69(18)
O1 C9 C10 H10 177.7
O1 C9 C13 H13 153.2
